data_7229332
loop_
_publ_author_name
'Kim, Yoseph'
'Lee, Kang Mun'
'Kim, So Han'
'Moon, Jung Hee'
'Kim, Youngjo'

_publ_section_title
;
 Dimeric alumatranes as catalysts for trimethylsilylcyanation reaction
;
_journal_issue 76
_journal_name_full 'RSC Adv.'
_journal_page_first 48151
_journal_paper_doi 10.1039/C7RA09851K
_journal_volume 7
_journal_year 2017
_chemical_formula_moiety C34H56Al2N2O6
_chemical_formula_sum 'C34 H56 Al2 N2 O6'
_chemical_formula_weight 642.76
_chemical_name_systematic
;
 ?
;
_space_group_crystal_system monoclinic
_space_group_IT_number 14
_space_group_name_Hall '-P 2yn'
_space_group_name_H-M_alt 'P 1 21/n 1'
_symmetry_space_group_name_Hall '-P 2yn'
_symmetry_space_group_name_H-M 'P 1 21/n 1'
_atom_sites_solution_hydrogens geom
_audit_creation_method SHELXL-2013
_audit_update_record
;
2017-02-07 deposited with the CCDC.
2017-10-09 downloaded from the CCDC.
;
_cell_angle_alpha 90
_cell_angle_beta 98.997(2)
_cell_angle_gamma 90
_cell_formula_units_Z 4
_cell_length_a 13.6533(6)
_cell_length_b 14.1939(6)
_cell_length_c 18.8530(8)
_cell_measurement_reflns_used 13281
_cell_measurement_temperature 296(2)
_cell_measurement_theta_max 33.12
_cell_measurement_theta_min 1.72
_cell_volume 3608.6(3)
_computing_cell_refinement 'Bruker APEX II'
_computing_data_collection 'Bruker APEX II'
_computing_data_reduction 'Bruker APEX II'
_computing_molecular_graphics ORTEP3
_computing_publication_material 'Bruker SHELXTL'
_computing_structure_refinement 'SHELXL-2013 (Sheldrick, 2013)'
_computing_structure_solution 'SHELXL-2013 (Sheldrick, 2013)'
_diffrn_ambient_temperature 296(2)
_diffrn_measured_fraction_theta_full 0.997
_diffrn_measured_fraction_theta_max 0.968
_diffrn_measurement_device_type 'CCD area detector'
_diffrn_measurement_method 'phi and omega scans'
_diffrn_radiation_type MoK\a
_diffrn_radiation_wavelength 0.71073
_diffrn_reflns_av_R_equivalents 0.0668
_diffrn_reflns_av_unetI/netI 0.0538
_diffrn_reflns_Laue_measured_fraction_full 0.997
_diffrn_reflns_Laue_measured_fraction_max 0.968
_diffrn_reflns_limit_h_max 20
_diffrn_reflns_limit_h_min -20
_diffrn_reflns_limit_k_max 20
_diffrn_reflns_limit_k_min -21
_diffrn_reflns_limit_l_max 28
_diffrn_reflns_limit_l_min -28
_diffrn_reflns_number 79871
_diffrn_reflns_point_group_measured_fraction_full 0.997
_diffrn_reflns_point_group_measured_fraction_max 0.968
_diffrn_reflns_theta_full 25.242
_diffrn_reflns_theta_max 33.119
_diffrn_reflns_theta_min 1.720
_diffrn_source 'fine-focus sealed tube'
_exptl_absorpt_coefficient_mu 0.124
_exptl_absorpt_correction_T_max 0.982
_exptl_absorpt_correction_T_min 0.971
_exptl_absorpt_correction_type multi-scan
_exptl_absorpt_process_details SADABS
_exptl_crystal_colour yellow
_exptl_crystal_density_diffrn 1.183
_exptl_crystal_density_method 'not measured'
_exptl_crystal_description plate
_exptl_crystal_F_000 1392
_exptl_crystal_size_max 0.35
_exptl_crystal_size_mid 0.20
_exptl_crystal_size_min 0.15
_refine_diff_density_max 0.978
_refine_diff_density_min -0.387
_refine_diff_density_rms 0.067
_refine_ls_extinction_method none
_refine_ls_goodness_of_fit_ref 1.017
_refine_ls_hydrogen_treatment constr
_refine_ls_matrix_type full
_refine_ls_number_parameters 407
_refine_ls_number_reflns 13281
_refine_ls_number_restraints 0
_refine_ls_restrained_S_all 1.017
_refine_ls_R_factor_all 0.1053
_refine_ls_R_factor_gt 0.0579
_refine_ls_shift/su_max 0.018
_refine_ls_shift/su_mean 0.014
_refine_ls_structure_factor_coef Fsqd
_refine_ls_weighting_details 'w=1/[\s^2^(Fo^2^)+(0.0964P)^2^+0.6417P] where P=(Fo^2^+2Fc^2^)/3'
_refine_ls_weighting_scheme calc
_refine_ls_wR_factor_gt 0.1526
_refine_ls_wR_factor_ref 0.1868
_reflns_Friedel_coverage 0.000
_reflns_number_gt 8046
_reflns_number_total 13281
_reflns_threshold_expression 'I > 2\s(I)'
_cod_depositor_comments
;

2018-10-28
Z value and formula fixed to values more according to usual
chemical conventions.                 miguel
;
_cod_original_formula_sum 'C68 H112 Al4 N4 O12'
_cod_original_formula_weight 1285.53
_cod_original_formula_moiety C68H112Al4N4O12
_cod_original_formula_units_Z 2
_cod_data_source_file c7ra09851k2.cif
_cod_data_source_block Al-tea-Me2-2
_cod_database_code 7229332
_shelx_space_group_comment
;
The symmetry employed for this shelxl refinement is uniquely defined
by the following loop, which should always be used as a source of
symmetry information in preference to the above space-group names.
They are only intended as comments.
;
_shelxl_version_number 2013-4

loop_
_space_group_symop_operation_xyz
'x, y, z'
'-x+1/2, y+1/2, -z+1/2'
'-x, -y, -z'
'x-1/2, -y-1/2, z-1/2'

loop_
_atom_site_label
_atom_site_type_symbol
_atom_site_fract_x
_atom_site_fract_y
_atom_site_fract_z
_atom_site_U_iso_or_equiv
_atom_site_adp_type
_atom_site_occupancy
_atom_site_site_symmetry_order
_atom_site_calc_flag
_atom_site_refinement_flags_posn
_atom_site_refinement_flags_adp
Al Al 0.07640(3) 0.92880(3) 0.00775(2) 0.02308(10) Uani 1 1 d . .
N N 0.16897(9) 0.90954(9) -0.07052(6) 0.0268(2) Uani 1 1 d . .
O1 O -0.02185(8) 0.97738(7) 0.05487(5) 0.0242(2) Uani 1 1 d . .
C1 C -0.07674(12) 0.94177(10) 0.10833(7) 0.0293(3) Uani 1 1 d . .
C2 C -0.13375(12) 1.02756(11) 0.13193(7) 0.0306(3) Uani 1 1 d . .
H33A H -0.1901 1.0056 0.1529 0.037 Uiso 1 1 calc R U
H33B H -0.0906 1.0627 0.1684 0.037 Uiso 1 1 calc R U
C3 C -0.14469(15) 0.86234(13) 0.07516(10) 0.0443(4) Uani 1 1 d . .
H32A H -0.1828 0.8837 0.0310 0.066 Uiso 1 1 calc R U
H32B H -0.1886 0.8444 0.1079 0.066 Uiso 1 1 calc R U
H32C H -0.1053 0.8091 0.0658 0.066 Uiso 1 1 calc R U
C4 C -0.00492(15) 0.90597(14) 0.17248(8) 0.0443(4) Uani 1 1 d . .
H34A H 0.0283 0.8508 0.1589 0.066 Uiso 1 1 calc R U
H34B H -0.0408 0.8905 0.2108 0.066 Uiso 1 1 calc R U
H34C H 0.0431 0.9540 0.1883 0.066 Uiso 1 1 calc R U
O2 O 0.18518(8) 0.95015(8) 0.06913(5) 0.0344(3) Uani 1 1 d . .
C21 C 0.27223(13) 0.91476(13) 0.04763(9) 0.0392(4) Uani 1 1 d . .
H11A H 0.2771 0.8475 0.0567 0.047 Uiso 1 1 calc R U
H11B H 0.3297 0.9449 0.0752 0.047 Uiso 1 1 calc R U
C22 C 0.27051(12) 0.93366(12) -0.03255(9) 0.0355(3) Uani 1 1 d . .
H12A H 0.2851 0.9994 -0.0403 0.043 Uiso 1 1 calc R U
H12B H 0.3199 0.8952 -0.0507 0.043 Uiso 1 1 calc R U
O3 O 0.03969(8) 0.81122(7) -0.00769(5) 0.0306(2) Uani 1 1 d . .
C31 C 0.06041(11) 0.76730(10) -0.07088(7) 0.0293(3) Uani 1 1 d . .
C32 C 0.15965(12) 0.80721(11) -0.08792(8) 0.0313(3) Uani 1 1 d . .
H22A H 0.2144 0.7733 -0.0602 0.038 Uiso 1 1 calc R U
H22B H 0.1631 0.7979 -0.1384 0.038 Uiso 1 1 calc R U
C33 C 0.07328(14) 0.66147(12) -0.05788(9) 0.0394(4) Uani 1 1 d . .
H24A H 0.1239 0.6508 -0.0173 0.059 Uiso 1 1 calc R U
H24B H 0.0922 0.6322 -0.0996 0.059 Uiso 1 1 calc R U
H24C H 0.0119 0.6349 -0.0486 0.059 Uiso 1 1 calc R U
C34 C -0.02624(13) 0.78427(14) -0.13135(9) 0.0429(4) Uani 1 1 d . .
H23A H -0.0848 0.7546 -0.1195 0.064 Uiso 1 1 calc R U
H23B H -0.0108 0.7581 -0.1752 0.064 Uiso 1 1 calc R U
H23C H -0.0375 0.8508 -0.1373 0.064 Uiso 1 1 calc R U
Al2 Al 0.57554(3) 0.57158(3) 1.01378(2) 0.02133(10) Uani 1 1 d . .
N2 N 0.67997(9) 0.59305(9) 0.94419(6) 0.0268(2) Uani 1 1 d . .
O4 O 0.67692(8) 0.55035(8) 1.08182(5) 0.0328(2) Uani 1 1 d . .
C41 C 0.76765(12) 0.58636(13) 1.06761(9) 0.0382(4) Uani 1 1 d . .
H41A H 0.8219 0.5556 1.0984 0.046 Uiso 1 1 calc R U
H41B H 0.7712 0.6533 1.0779 0.046 Uiso 1 1 calc R U
C42 C 0.77737(12) 0.56966(12) 0.98867(9) 0.0360(3) Uani 1 1 d . .
H42A H 0.8292 0.6094 0.9751 0.043 Uiso 1 1 calc R U
H42B H 0.7944 0.5044 0.9814 0.043 Uiso 1 1 calc R U
O5 O 0.53920(8) 0.68888(7) 0.99692(5) 0.0276(2) Uani 1 1 d . .
C51 C 0.56742(11) 0.73305(10) 0.93589(7) 0.0288(3) Uani 1 1 d . .
C52 C 0.67124(12) 0.69545(11) 0.92725(8) 0.0319(3) Uani 1 1 d . .
H52A H 0.6826 0.7058 0.8783 0.038 Uiso 1 1 calc R U
H52B H 0.7215 0.7298 0.9591 0.038 Uiso 1 1 calc R U
C53 C 0.48835(14) 0.71284(13) 0.87074(9) 0.0427(4) Uani 1 1 d . .
H53A H 0.4795 0.6460 0.8652 0.064 Uiso 1 1 calc R U
H53B H 0.5091 0.7385 0.8284 0.064 Uiso 1 1 calc R U
H53C H 0.4268 0.7413 0.8777 0.064 Uiso 1 1 calc R U
C54 C 0.57571(14) 0.83920(12) 0.94827(9) 0.0400(4) Uani 1 1 d . .
H54A H 0.5122 0.8640 0.9546 0.060 Uiso 1 1 calc R U
H54B H 0.5971 0.8687 0.9075 0.060 Uiso 1 1 calc R U
H54C H 0.6230 0.8517 0.9905 0.060 Uiso 1 1 calc R U
O6 O 0.47068(7) 0.52092(7) 1.05278(5) 0.02273(19) Uani 1 1 d . .
C61 C 0.40730(11) 0.55544(10) 1.10112(7) 0.0273(3) Uani 1 1 d . .
C62 C 0.65446(12) 0.53055(11) 0.88099(7) 0.0299(3) Uani 1 1 d . .
H62A H 0.7149 0.5087 0.8654 0.036 Uiso 1 1 calc R U
H62B H 0.6169 0.5659 0.8419 0.036 Uiso 1 1 calc R U
C63 C 0.34394(13) 0.63529(12) 1.06372(9) 0.0371(3) Uani 1 1 d . .
H63A H 0.3856 0.6880 1.0572 0.056 Uiso 1 1 calc R U
H63B H 0.2954 0.6540 1.0927 0.056 Uiso 1 1 calc R U
H63C H 0.3110 0.6140 1.0178 0.056 Uiso 1 1 calc R U
C64 C 0.47022(14) 0.59029(13) 1.16973(8) 0.0412(4) Uani 1 1 d . .
H64A H 0.5175 0.5426 1.1879 0.062 Uiso 1 1 calc R U
H64B H 0.4283 0.6037 1.2049 0.062 Uiso 1 1 calc R U
H64C H 0.5047 0.6465 1.1598 0.062 Uiso 1 1 calc R U
C101 C 0.85538(14) 0.47491(13) 0.27718(8) 0.0388(4) Uani 1 1 d . .
C102 C 0.78247(14) 0.42192(13) 0.23377(8) 0.0408(4) Uani 1 1 d . .
H102 H 0.7417 0.4508 0.1959 0.049 Uiso 1 1 calc R U
C103 C 0.77094(14) 0.32743(14) 0.24695(9) 0.0442(4) Uani 1 1 d . .
H103 H 0.7222 0.2930 0.2180 0.053 Uiso 1 1 calc R U
C104 C 0.83165(15) 0.28317(14) 0.30327(10) 0.0468(4) Uani 1 1 d . .
H104 H 0.8238 0.2193 0.3120 0.056 Uiso 1 1 calc R U
C105 C 0.90341(16) 0.33459(15) 0.34604(10) 0.0494(5) Uani 1 1 d . .
H105 H 0.9443 0.3054 0.3838 0.059 Uiso 1 1 calc R U
C106 C 0.91486(15) 0.42905(14) 0.33316(10) 0.0453(4) Uani 1 1 d . .
H106 H 0.9635 0.4629 0.3626 0.054 Uiso 1 1 calc R U
C107 C 0.86511(19) 0.57884(15) 0.26564(12) 0.0602(6) Uani 1 1 d . .
H10A H 0.8579 0.6118 0.3090 0.090 Uiso 1 1 calc R U
H10B H 0.8145 0.5991 0.2275 0.090 Uiso 1 1 calc R U
H10C H 0.9292 0.5921 0.2531 0.090 Uiso 1 1 calc R U
C108 C 0.18976(14) 0.67698(13) 0.21356(8) 0.0384(4) Uani 1 1 d . .
C109 C 0.11832(14) 0.65214(14) 0.15570(9) 0.0421(4) Uani 1 1 d . .
H109 H 0.0994 0.6954 0.1191 0.051 Uiso 1 1 calc R U
C110 C 0.07517(15) 0.56383(16) 0.15195(12) 0.0522(5) Uani 1 1 d . .
H110 H 0.0275 0.5483 0.1129 0.063 Uiso 1 1 calc R U
C111 C 0.10226(18) 0.49850(17) 0.20577(12) 0.0589(6) Uani 1 1 d . .
H111 H 0.0732 0.4391 0.2029 0.071 Uiso 1 1 calc R U
C112 C 0.17250(18) 0.52177(15) 0.26370(11) 0.0549(5) Uani 1 1 d . .
H112 H 0.1905 0.4782 0.3002 0.066 Uiso 1 1 calc R U
C113 C 0.21666(15) 0.61014(15) 0.26774(9) 0.0455(4) Uani 1 1 d . .
H113 H 0.2646 0.6251 0.3068 0.055 Uiso 1 1 calc R U
C114 C 0.23906(17) 0.77190(14) 0.21760(10) 0.0534(5) Uani 1 1 d . .
H11C H 0.2139 0.8077 0.1755 0.080 Uiso 1 1 calc R U
H11D H 0.3094 0.7639 0.2204 0.080 Uiso 1 1 calc R U
H11E H 0.2254 0.8047 0.2595 0.080 Uiso 1 1 calc R U

loop_
_atom_site_aniso_label
_atom_site_aniso_U_11
_atom_site_aniso_U_22
_atom_site_aniso_U_33
_atom_site_aniso_U_23
_atom_site_aniso_U_13
_atom_site_aniso_U_12
Al 0.0266(2) 0.0209(2) 0.02289(18) -0.00035(13) 0.00744(15) 0.00181(16)
N 0.0288(6) 0.0242(6) 0.0288(5) -0.0017(4) 0.0085(4) 0.0016(5)
O1 0.0302(5) 0.0212(5) 0.0237(4) 0.0018(3) 0.0121(4) 0.0017(4)
C1 0.0374(8) 0.0263(7) 0.0275(6) 0.0037(5) 0.0156(6) 0.0015(6)
C2 0.0367(8) 0.0331(8) 0.0254(6) 0.0008(5) 0.0153(5) 0.0036(6)
C3 0.0492(11) 0.0300(9) 0.0596(10) -0.0052(7) 0.0274(8) -0.0106(8)
C4 0.0569(12) 0.0458(10) 0.0330(7) 0.0126(6) 0.0162(7) 0.0186(9)
O2 0.0316(6) 0.0417(7) 0.0289(5) -0.0059(4) 0.0014(4) 0.0027(5)
C21 0.0308(8) 0.0462(10) 0.0383(8) -0.0031(6) -0.0013(6) 0.0019(7)
C22 0.0253(8) 0.0386(9) 0.0436(8) -0.0032(6) 0.0084(6) -0.0011(6)
O3 0.0372(6) 0.0215(5) 0.0358(5) -0.0021(4) 0.0143(4) 0.0007(4)
C31 0.0311(8) 0.0242(7) 0.0317(6) -0.0039(5) 0.0029(6) 0.0023(6)
C32 0.0341(8) 0.0282(8) 0.0328(7) -0.0058(5) 0.0092(6) 0.0059(6)
C33 0.0457(10) 0.0239(8) 0.0483(9) -0.0047(6) 0.0064(7) 0.0036(7)
C34 0.0378(9) 0.0427(10) 0.0446(9) -0.0002(7) -0.0052(7) -0.0002(7)
Al2 0.0212(2) 0.0198(2) 0.02308(18) 0.00055(13) 0.00386(14) -0.00117(15)
N2 0.0253(6) 0.0237(6) 0.0322(5) 0.0006(4) 0.0073(5) -0.0021(5)
O4 0.0267(5) 0.0395(6) 0.0300(5) 0.0054(4) -0.0020(4) -0.0028(4)
C41 0.0262(8) 0.0435(10) 0.0419(8) 0.0002(6) -0.0040(6) -0.0036(7)
C42 0.0227(7) 0.0371(9) 0.0484(9) 0.0003(6) 0.0061(6) -0.0018(6)
O5 0.0313(6) 0.0199(5) 0.0327(5) 0.0013(3) 0.0090(4) 0.0002(4)
C51 0.0336(8) 0.0214(7) 0.0308(6) 0.0040(5) 0.0032(6) -0.0020(6)
C52 0.0368(9) 0.0244(8) 0.0365(7) 0.0018(5) 0.0116(6) -0.0079(6)
C53 0.0467(10) 0.0379(10) 0.0389(8) 0.0021(6) -0.0078(7) 0.0022(8)
C54 0.0497(10) 0.0227(8) 0.0479(9) 0.0029(6) 0.0085(7) -0.0042(7)
O6 0.0243(5) 0.0208(5) 0.0246(4) -0.0016(3) 0.0085(3) -0.0016(4)
C61 0.0325(8) 0.0233(7) 0.0288(6) -0.0025(5) 0.0132(5) -0.0001(5)
C62 0.0351(8) 0.0293(8) 0.0284(6) -0.0017(5) 0.0145(6) -0.0025(6)
C63 0.0367(9) 0.0279(9) 0.0500(9) 0.0029(6) 0.0172(7) 0.0054(7)
C64 0.0522(11) 0.0423(10) 0.0307(7) -0.0115(6) 0.0113(7) -0.0120(8)
C101 0.0452(10) 0.0367(10) 0.0370(8) -0.0037(6) 0.0144(7) 0.0064(7)
C102 0.0426(10) 0.0505(11) 0.0297(7) -0.0052(6) 0.0064(6) 0.0127(8)
C103 0.0400(10) 0.0478(11) 0.0453(9) -0.0142(7) 0.0079(7) 0.0003(8)
C104 0.0524(11) 0.0381(10) 0.0526(10) -0.0022(7) 0.0163(9) 0.0065(8)
C105 0.0552(12) 0.0522(12) 0.0388(8) 0.0016(7) 0.0007(8) 0.0156(9)
C106 0.0427(10) 0.0503(12) 0.0405(8) -0.0083(7) -0.0006(7) 0.0043(8)
C107 0.0827(17) 0.0408(12) 0.0605(12) -0.0034(9) 0.0223(11) 0.0025(11)
C108 0.0414(10) 0.0405(10) 0.0352(7) -0.0032(6) 0.0125(7) 0.0058(7)
C109 0.0408(10) 0.0493(11) 0.0364(8) -0.0006(7) 0.0065(7) 0.0110(8)
C110 0.0398(11) 0.0588(14) 0.0583(11) -0.0096(9) 0.0092(9) -0.0009(9)
C111 0.0633(14) 0.0460(13) 0.0745(14) -0.0019(10) 0.0334(11) -0.0058(10)
C112 0.0754(15) 0.0457(12) 0.0503(10) 0.0113(8) 0.0304(10) 0.0125(10)
C113 0.0526(11) 0.0537(12) 0.0313(7) 0.0003(7) 0.0105(7) 0.0115(9)
C114 0.0666(14) 0.0431(12) 0.0513(10) -0.0047(8) 0.0116(9) 0.0004(10)

loop_
_atom_type_symbol
_atom_type_description
_atom_type_scat_dispersion_real
_atom_type_scat_dispersion_imag
_atom_type_scat_source
C C 0.0033 0.0016 'International Tables Vol C Tables 4.2.6.8 and 6.1.1.4'
H H 0.0000 0.0000 'International Tables Vol C Tables 4.2.6.8 and 6.1.1.4'
N N 0.0061 0.0033 'International Tables Vol C Tables 4.2.6.8 and 6.1.1.4'
O O 0.0106 0.0060 'International Tables Vol C Tables 4.2.6.8 and 6.1.1.4'
Al Al 0.0645 0.0514 'International Tables Vol C Tables 4.2.6.8 and 6.1.1.4'

loop_
_geom_angle_atom_site_label_1
_geom_angle_atom_site_label_2
_geom_angle_atom_site_label_3
_geom_angle
_geom_angle_site_symmetry_1
_geom_angle_site_symmetry_3
O3 Al O2 117.56(6) . .
O3 Al O1 102.94(5) . .
O2 Al O1 102.72(5) . .
O3 Al O1 120.08(5) . 3_575
O2 Al O1 120.52(6) . 3_575
O1 Al O1 77.85(4) . 3_575
O3 Al N 86.99(5) . .
O2 Al N 86.90(5) . .
O1 Al N 160.53(5) . .
O1 Al N 82.68(5) 3_575 .
O3 Al Al 117.79(5) . 3_575
O2 Al Al 117.91(5) . 3_575
O1 Al Al 38.96(3) . 3_575
O1 Al Al 38.89(3) 3_575 3_575
N Al Al 121.57(4) . 3_575
C2 N C32 114.16(11) 3_575 .
C2 N C22 113.52(12) 3_575 .
C32 N C22 111.66(12) . .
C2 N Al 108.20(9) 3_575 .
C32 N Al 103.94(9) . .
C22 N Al 104.34(9) . .
C1 O1 Al 134.46(9) . .
C1 O1 Al 119.77(9) . 3_575
Al O1 Al 102.14(4) . 3_575
O1 C1 C4 109.45(13) . .
O1 C1 C3 108.76(12) . .
C4 C1 C3 110.69(15) . .
O1 C1 C2 105.39(11) . .
C4 C1 C2 108.97(12) . .
C3 C1 C2 113.40(14) . .
N C2 C1 111.47(10) 3_575 .
C21 O2 Al 114.40(9) . .
O2 C21 C22 109.78(13) . .
N C22 C21 107.58(13) . .
C31 O3 Al 118.06(9) . .
O3 C31 C33 109.39(12) . .
O3 C31 C34 109.03(13) . .
C33 C31 C34 109.32(13) . .
O3 C31 C32 108.11(11) . .
C33 C31 C32 108.10(13) . .
C34 C31 C32 112.83(13) . .
N C32 C31 111.01(12) . .
O5 Al2 O4 117.59(6) . .
O5 Al2 O6 103.07(5) . .
O4 Al2 O6 102.28(5) . .
O5 Al2 O6 119.51(5) . 3_667
O4 Al2 O6 121.12(5) . 3_667
O6 Al2 O6 77.99(4) . 3_667
O5 Al2 N2 87.11(5) . .
O4 Al2 N2 86.96(5) . .
O6 Al2 N2 160.67(5) . .
O6 Al2 N2 82.70(5) 3_667 .
O5 Al2 Al2 117.55(4) . 3_667
O4 Al2 Al2 118.00(4) . 3_667
O6 Al2 Al2 39.04(3) . 3_667
O6 Al2 Al2 38.95(3) 3_667 3_667
N2 Al2 Al2 121.65(4) . 3_667
C62 N2 C52 114.26(11) . .
C62 N2 C42 113.24(12) . .
C52 N2 C42 111.81(12) . .
C62 N2 Al2 108.50(9) . .
C52 N2 Al2 103.64(9) . .
C42 N2 Al2 104.37(9) . .
C41 O4 Al2 114.55(9) . .
O4 C41 C42 109.98(13) . .
N2 C42 C41 107.81(13) . .
C51 O5 Al2 117.58(9) . .
O5 C51 C54 109.64(12) . .
O5 C51 C53 108.77(13) . .
C54 C51 C53 109.51(13) . .
O5 C51 C52 107.65(11) . .
C54 C51 C52 108.02(13) . .
C53 C51 C52 113.20(13) . .
N2 C52 C51 110.98(12) . .
C61 O6 Al2 134.27(9) . .
C61 O6 Al2 119.66(9) . 3_667
Al2 O6 Al2 102.01(4) . 3_667
O6 C61 C64 109.54(13) . .
O6 C61 C63 108.26(11) . .
C64 C61 C63 110.79(14) . .
O6 C61 C62 105.75(11) . 3_667
C64 C61 C62 108.99(12) . 3_667
C63 C61 C62 113.34(13) . 3_667
N2 C62 C61 111.32(11) . 3_667
C106 C101 C102 117.96(17) . .
C106 C101 C107 121.11(18) . .
C102 C101 C107 120.86(17) . .
C103 C102 C101 120.46(16) . .
C102 C103 C104 120.42(18) . .
C105 C104 C103 119.49(19) . .
C106 C105 C104 120.22(18) . .
C105 C106 C101 121.45(18) . .
C109 C108 C113 118.18(18) . .
C109 C108 C114 121.40(17) . .
C113 C108 C114 120.40(17) . .
C110 C109 C108 120.76(18) . .
C111 C110 C109 120.5(2) . .
C112 C111 C110 119.7(2) . .
C111 C112 C113 120.20(19) . .
C112 C113 C108 120.65(18) . .

loop_
_geom_bond_atom_site_label_1
_geom_bond_atom_site_label_2
_geom_bond_distance
_geom_bond_site_symmetry_2
Al O3 1.7539(11) .
Al O2 1.7604(11) .
Al O1 1.8540(10) .
Al O1 1.8565(10) 3_575
Al N 2.1055(12) .
Al Al 2.8866(8) 3_575
N C2 1.4813(18) 3_575
N C32 1.4901(19) .
N C22 1.497(2) .
O1 C1 1.4384(16) .
O1 Al 1.8566(10) 3_575
C1 C4 1.520(2) .
C1 C3 1.530(2) .
C1 C2 1.548(2) .
C2 N 1.4814(18) 3_575
O2 C21 1.407(2) .
C21 C22 1.532(2) .
O3 C31 1.4118(17) .
C31 C33 1.528(2) .
C31 C34 1.528(2) .
C31 C32 1.548(2) .
Al2 O5 1.7522(11) .
Al2 O4 1.7598(11) .
Al2 O6 1.8539(10) .
Al2 O6 1.8571(10) 3_667
Al2 N2 2.1052(13) .
Al2 Al2 2.8842(8) 3_667
N2 C62 1.4827(18) .
N2 C52 1.4889(19) .
N2 C42 1.494(2) .
O4 C41 1.404(2) .
C41 C42 1.533(2) .
O5 C51 1.4156(17) .
C51 C54 1.526(2) .
C51 C53 1.530(2) .
C51 C52 1.547(2) .
O6 C61 1.4374(16) .
O6 Al2 1.8571(10) 3_667
C61 C64 1.519(2) .
C61 C63 1.530(2) .
C61 C62 1.550(2) 3_667
C62 C61 1.550(2) 3_667
C101 C106 1.389(3) .
C101 C102 1.404(3) .
C101 C107 1.500(3) .
C102 C103 1.378(3) .
C103 C104 1.391(3) .
C104 C105 1.377(3) .
C105 C106 1.376(3) .
C108 C109 1.390(2) .
C108 C113 1.400(2) .
C108 C114 1.503(3) .
C109 C110 1.382(3) .
C110 C111 1.382(3) .
C111 C112 1.376(3) .
C112 C113 1.389(3) .
